data_4518479
loop_
_publ_author_name
'Wang, Ying'
'Gong, Shuang-Shuang'
'Liu, Yue'
'Cheng, Lin'
'Li, Shuang-Shuang'
'Zhang, Ying'
'Cui, Yukun'
'Liang, Chenlu'
'Tang, Li'
'Ren, Peng'
'Fang, Yu'
'Day, Gregory S.'

_publ_section_title
;
 SC-SC Anion-Assisted Linker Exchange within a Three-Dimensional
 Cu(II)-Triazole Framework: A Luminescent Probe for S<sup>2</sup>.
;
_journal_issue 2
_journal_name_full 'ACS omega'
_journal_page_first 1266
_journal_page_last 1272
_journal_paper_doi 10.1021/acsomega.0c04676
_journal_volume 6
_journal_year 2021
_chemical_formula_sum 'C8 H10 Cu N5 O4'
_chemical_formula_weight 303.75
_space_group_crystal_system orthorhombic
_space_group_IT_number 33
_space_group_name_Hall 'P 2c -2n'
_space_group_name_H-M_alt 'P n a 21'
_atom_sites_solution_hydrogens geom
_audit_creation_method SHELXL-2014/7
_cell_angle_alpha 90
_cell_angle_beta 90
_cell_angle_gamma 90
_cell_formula_units_Z 4
_cell_length_a 11.3899(14)
_cell_length_b 14.5663(15)
_cell_length_c 6.6853(6)
_cell_measurement_reflns_used 1324
_cell_measurement_temperature 293(2)
_cell_measurement_theta_max 27.5700
_cell_measurement_theta_min 3.3350
_cell_volume 1109.1(2)
_computing_cell_refinement 'CrysAlisPro 1.171.39.46 (Rigaku OD, 2018)'
_computing_data_collection 'CrysAlisPro 1.171.39.46 (Rigaku OD, 2018)'
_computing_data_reduction 'CrysAlisPro 1.171.39.46 (Rigaku OD, 2018)'
_computing_structure_refinement 'SHELXL-2014/7 (Sheldrick, 2014)'
_computing_structure_solution 'SHELXL-2014/7 (Sheldrick, 2014)'
_diffrn_ambient_temperature 293(2)
_diffrn_measured_fraction_theta_full 0.998
_diffrn_measured_fraction_theta_max 0.998
_diffrn_measurement_device_type 'SuperNova, Dual, Cu at home/near, AtlasS2'
_diffrn_measurement_method '\w scans'
_diffrn_radiation_type MoK\a
_diffrn_radiation_wavelength 0.71073
_diffrn_reflns_av_R_equivalents 0.0765
_diffrn_reflns_av_unetI/netI 0.0876
_diffrn_reflns_Laue_measured_fraction_full 0.998
_diffrn_reflns_Laue_measured_fraction_max 0.998
_diffrn_reflns_limit_h_max 9
_diffrn_reflns_limit_h_min -13
_diffrn_reflns_limit_k_max 15
_diffrn_reflns_limit_k_min -17
_diffrn_reflns_limit_l_max 7
_diffrn_reflns_limit_l_min -7
_diffrn_reflns_number 3055
_diffrn_reflns_point_group_measured_fraction_full 0.899
_diffrn_reflns_point_group_measured_fraction_max 0.899
_diffrn_reflns_theta_full 25.009
_diffrn_reflns_theta_max 25.009
_diffrn_reflns_theta_min 2.270
_diffrn_source 'micro-focus sealed X-ray tube'
_exptl_absorpt_coefficient_mu 1.986
_exptl_absorpt_correction_T_max 1.00000
_exptl_absorpt_correction_T_min 0.37474
_exptl_absorpt_correction_type multi-scan
_exptl_absorpt_process_details
;
CrysAlisPro 1.171.39.46 (Rigaku Oxford Diffraction, 2018)
Empirical absorption correction using spherical harmonics,
 implemented in SCALE3 ABSPACK scaling algorithm.
;
_exptl_crystal_colour blue
_exptl_crystal_density_diffrn 1.819
_exptl_crystal_description block
_exptl_crystal_F_000 616
_exptl_crystal_size_max 0.25
_exptl_crystal_size_mid 0.22
_exptl_crystal_size_min 0.2
_refine_diff_density_max 0.521
_refine_diff_density_min -0.420
_refine_diff_density_rms 0.095
_refine_ls_abs_structure_details
;
 Classical Flack method preferred over Parsons because s.u. lower.
;
_refine_ls_abs_structure_Flack -0.05(5)
_refine_ls_extinction_method none
_refine_ls_goodness_of_fit_ref 1.003
_refine_ls_hydrogen_treatment constr
_refine_ls_matrix_type full
_refine_ls_number_parameters 164
_refine_ls_number_reflns 1753
_refine_ls_number_restraints 1
_refine_ls_restrained_S_all 1.002
_refine_ls_R_factor_all 0.0604
_refine_ls_R_factor_gt 0.0436
_refine_ls_shift/su_max 0.000
_refine_ls_shift/su_mean 0.000
_refine_ls_structure_factor_coef Fsqd
_refine_ls_weighting_details 'w=1/[\s^2^(Fo^2^)+(0.0428P)^2^] where P=(Fo^2^+2Fc^2^)/3'
_refine_ls_weighting_scheme calc
_refine_ls_wR_factor_gt 0.0948
_refine_ls_wR_factor_ref 0.0987
_reflns_Friedel_coverage 0.646
_reflns_Friedel_fraction_full 0.778
_reflns_Friedel_fraction_max 0.778
_reflns_number_gt 1298
_reflns_number_total 1753
_reflns_threshold_expression 'I > 2\s(I)'
_cod_data_source_file ao0c04676_si_001.cif
_cod_data_source_block A190404A_twin1_hklf4
_cod_original_cell_volume 1109.2(2)
_cod_database_code 4518479
_shelx_shelxl_version_number 2014/7
_shelx_space_group_comment
;
The symmetry employed for this shelxl refinement is uniquely defined
by the following loop, which should always be used as a source of
symmetry information in preference to the above space-group names.
They are only intended as comments.
;

loop_
_space_group_symop_operation_xyz
'x, y, z'
'-x, -y, z+1/2'
'-x+1/2, y+1/2, z+1/2'
'x+1/2, -y+1/2, z'

loop_
_atom_site_label
_atom_site_type_symbol
_atom_site_fract_x
_atom_site_fract_y
_atom_site_fract_z
_atom_site_U_iso_or_equiv
_atom_site_adp_type
_atom_site_occupancy
_atom_site_site_symmetry_order
_atom_site_calc_flag
_atom_site_refinement_flags_posn
_atom_site_refinement_flags_adp
_atom_site_refinement_flags_occupancy
_atom_site_disorder_assembly
_atom_site_disorder_group
Cu1 Cu 1.01837(7) 0.49564(6) 0.5900(3) 0.0195(3) Uani 1 1 d . . . . .
N1 N 0.9383(6) 0.3910(4) 0.9389(10) 0.0195(17) Uani 1 1 d . . . . .
N2 N 0.7051(7) 0.0495(5) 0.7307(11) 0.0296(19) Uani 1 1 d . . . . .
N3 N 0.8773(6) 0.2572(5) 0.8433(13) 0.0198(16) Uani 1 1 d . . . . .
N4 N 0.8617(8) 0.7759(6) 0.7410(14) 0.039(2) Uani 1 1 d . . . . .
N5 N 0.9480(7) 0.3867(4) 0.7319(11) 0.0208(17) Uani 1 1 d . . . . .
C1 C 0.8320(9) 0.0192(6) 1.0099(16) 0.032(3) Uani 1 1 d . . . . .
C2 C 0.8322(7) 0.1634(5) 0.8536(14) 0.019(2) Uani 1 1 d . . . . .
C3 C 0.9105(8) 0.3058(5) 0.6769(13) 0.020(2) Uani 1 1 d . . . . .
H3 H 0.9069 0.2845 0.5458 0.024 Uiso 1 1 calc R U . . .
C4 C 0.8972(7) 0.3131(6) 0.9966(15) 0.026(2) Uani 1 1 d . . . . .
H4 H 0.8831 0.2978 1.1295 0.031 Uiso 1 1 calc R U . . .
C5 C 0.8748(8) 0.1064(6) 0.9995(15) 0.027(2) Uani 1 1 d . . . . .
H5 H 0.9315 0.1267 1.0893 0.032 Uiso 1 1 calc R U . . .
C6 C 0.8740(13) -0.0477(7) 1.172(2) 0.062(4) Uani 1 1 d . . . . .
H6A H 0.9575 -0.0424 1.1874 0.093 Uiso 1 1 calc R U . . .
H6B H 0.8545 -0.1094 1.1337 0.093 Uiso 1 1 calc R U . . .
H6C H 0.8363 -0.0332 1.2965 0.093 Uiso 1 1 calc R U . . .
C7 C 0.7478(8) -0.0074(6) 0.8717(13) 0.026(2) Uani 1 1 d . . . . .
H7 H 0.7195 -0.0672 0.8767 0.032 Uiso 1 1 calc R U . . .
C8 C 0.7480(8) 0.1349(6) 0.7214(13) 0.027(2) Uani 1 1 d . . . . .
H8 H 0.7203 0.1753 0.6245 0.032 Uiso 1 1 calc R U . . .
O1 O 1.0130(6) 0.4366(3) 0.3342(12) 0.0215(13) Uani 1 1 d . . . . .
H1A H 0.9540 0.3887 0.3432 0.026 Uiso 1 1 calc R U . . .
H1B H 1.0879 0.4060 0.3161 0.026 Uiso 1 1 calc R U . . .
O2 O 0.7697(7) 0.7528(7) 0.8272(18) 0.078(3) Uani 1 1 d . . . . .
O3 O 0.9524(7) 0.7690(8) 0.8381(15) 0.083(3) Uani 1 1 d . . . . .
O4 O 0.8585(7) 0.8066(7) 0.5692(14) 0.081(3) Uani 1 1 d . . . . .

loop_
_atom_site_aniso_label
_atom_site_aniso_U_11
_atom_site_aniso_U_22
_atom_site_aniso_U_33
_atom_site_aniso_U_23
_atom_site_aniso_U_13
_atom_site_aniso_U_12
Cu1 0.0325(5) 0.0133(4) 0.0127(4) 0.0001(6) 0.0020(11) -0.0025(5)
N1 0.037(5) 0.014(4) 0.008(4) 0.001(3) 0.005(3) -0.007(3)
N2 0.038(5) 0.024(4) 0.026(5) -0.001(4) -0.005(4) -0.008(4)
N3 0.024(4) 0.016(3) 0.020(3) -0.004(4) -0.001(4) -0.003(3)
N4 0.039(6) 0.041(5) 0.037(5) 0.010(4) 0.000(5) 0.008(4)
N5 0.027(5) 0.022(4) 0.013(4) 0.003(4) 0.001(3) -0.001(3)
C1 0.028(6) 0.026(6) 0.041(6) 0.011(4) -0.009(4) 0.000(4)
C2 0.024(5) 0.014(4) 0.020(5) -0.002(4) 0.003(4) -0.010(4)
C3 0.037(6) 0.012(4) 0.010(4) -0.002(4) 0.006(4) -0.004(4)
C4 0.030(6) 0.029(6) 0.018(5) -0.003(5) 0.003(4) -0.004(5)
C5 0.030(6) 0.022(5) 0.029(5) 0.000(4) -0.009(4) -0.006(4)
C6 0.076(10) 0.037(7) 0.074(10) 0.026(7) -0.039(7) -0.016(6)
C7 0.036(6) 0.011(4) 0.032(6) 0.003(5) -0.005(4) -0.012(4)
C8 0.034(6) 0.024(5) 0.023(6) 0.002(4) -0.008(4) -0.004(4)
O1 0.036(4) 0.012(3) 0.017(3) 0.002(3) 0.000(3) -0.002(3)
O2 0.053(6) 0.112(7) 0.070(6) 0.044(6) -0.008(6) -0.026(6)
O3 0.031(5) 0.143(9) 0.074(6) 0.011(7) -0.015(6) 0.016(5)
O4 0.050(5) 0.128(8) 0.065(7) 0.045(6) 0.001(5) -0.017(5)

loop_
_atom_type_symbol
_atom_type_description
_atom_type_scat_dispersion_real
_atom_type_scat_dispersion_imag
_atom_type_scat_source
C C 0.0033 0.0016 'International Tables Vol C Tables 4.2.6.8 and 6.1.1.4'
H H 0.0000 0.0000 'International Tables Vol C Tables 4.2.6.8 and 6.1.1.4'
Cu Cu 0.3201 1.2651 'International Tables Vol C Tables 4.2.6.8 and 6.1.1.4'
N N 0.0061 0.0033 'International Tables Vol C Tables 4.2.6.8 and 6.1.1.4'
O O 0.0106 0.0060 'International Tables Vol C Tables 4.2.6.8 and 6.1.1.4'

loop_
_geom_angle_atom_site_label_1
_geom_angle_atom_site_label_2
_geom_angle_atom_site_label_3
_geom_angle
_geom_angle_site_symmetry_1
_geom_angle_site_symmetry_3
_geom_angle_publ_flag
O1 Cu1 O1 166.80(12) . 2_765 ?
O1 Cu1 N1 85.9(3) . 2_764 ?
O1 Cu1 N1 92.9(3) 2_765 2_764 ?
O1 Cu1 N5 93.1(3) . . ?
O1 Cu1 N5 86.0(3) 2_765 . ?
N1 Cu1 N5 170.8(3) 2_764 . ?
O1 Cu1 N2 104.7(3) . 4 ?
O1 Cu1 N2 88.4(3) 2_765 4 ?
N1 Cu1 N2 101.8(3) 2_764 4 ?
N5 Cu1 N2 87.3(3) . 4 ?
C4 N1 N5 106.8(7) . . ?
C4 N1 Cu1 131.8(6) . 2_765 ?
N5 N1 Cu1 121.4(5) . 2_765 ?
C8 N2 C7 118.2(8) . . ?
C8 N2 Cu1 123.8(6) . 4_455 ?
C7 N2 Cu1 115.0(5) . 4_455 ?
C4 N3 C3 105.2(6) . . ?
C4 N3 C2 126.6(9) . . ?
C3 N3 C2 128.1(8) . . ?
O3 N4 O4 123.3(10) . . ?
O3 N4 O2 116.3(11) . . ?
O4 N4 O2 120.3(10) . . ?
C3 N5 N1 107.1(7) . . ?
C3 N5 Cu1 135.0(6) . . ?
N1 N5 Cu1 117.8(5) . . ?
C5 C1 C7 118.3(9) . . ?
C5 C1 C6 121.1(9) . . ?
C7 C1 C6 120.6(8) . . ?
C8 C2 C5 121.6(8) . . ?
C8 C2 N3 120.0(8) . . ?
C5 C2 N3 118.5(8) . . ?
N5 C3 N3 109.1(7) . . ?
N5 C3 H3 125.5 . . ?
N3 C3 H3 125.5 . . ?
N1 C4 N3 111.8(8) . . ?
N1 C4 H4 124.1 . . ?
N3 C4 H4 124.1 . . ?
C1 C5 C2 118.4(9) . . ?
C1 C5 H5 120.8 . . ?
C2 C5 H5 120.8 . . ?
C1 C6 H6A 109.5 . . ?
C1 C6 H6B 109.5 . . ?
H6A C6 H6B 109.5 . . ?
C1 C6 H6C 109.5 . . ?
H6A C6 H6C 109.5 . . ?
H6B C6 H6C 109.5 . . ?
N2 C7 C1 123.0(8) . . ?
N2 C7 H7 118.5 . . ?
C1 C7 H7 118.5 . . ?
N2 C8 C2 120.5(8) . . ?
N2 C8 H8 119.7 . . ?
C2 C8 H8 119.7 . . ?
Cu1 O1 Cu1 121.9(3) . 2_764 ?
Cu1 O1 H1A 106.9 . . ?
Cu1 O1 H1A 106.9 2_764 . ?
Cu1 O1 H1B 106.9 . . ?
Cu1 O1 H1B 106.9 2_764 . ?
H1A O1 H1B 106.7 . . ?

loop_
_geom_bond_atom_site_label_1
_geom_bond_atom_site_label_2
_geom_bond_distance
_geom_bond_site_symmetry_2
_geom_bond_publ_flag
Cu1 O1 1.915(8) . ?
Cu1 O1 1.941(8) 2_765 ?
Cu1 N1 1.998(7) 2_764 ?
Cu1 N5 2.015(7) . ?
Cu1 N2 2.417(8) 4 ?
N1 C4 1.286(10) . ?
N1 N5 1.389(9) . ?
N1 Cu1 1.998(7) 2_765 ?
N2 C8 1.338(10) . ?
N2 C7 1.346(11) . ?
N2 Cu1 2.417(8) 4_455 ?
N3 C4 1.328(11) . ?
N3 C3 1.372(12) . ?
N3 C2 1.461(10) . ?
N4 O3 1.224(12) . ?
N4 O4 1.233(11) . ?
N4 O2 1.243(12) . ?
N5 C3 1.307(10) . ?
C1 C5 1.362(12) . ?
C1 C7 1.387(13) . ?
C1 C6 1.534(13) . ?
C2 C8 1.369(12) . ?
C2 C5 1.370(12) . ?
C3 H3 0.9300 . ?
C4 H4 0.9300 . ?
C5 H5 0.9300 . ?
C6 H6A 0.9600 . ?
C6 H6B 0.9600 . ?
C6 H6C 0.9600 . ?
C7 H7 0.9300 . ?
C8 H8 0.9300 . ?
O1 Cu1 1.941(8) 2_764 ?
O1 H1A 0.9700 . ?
O1 H1B 0.9700 . ?

loop_
_geom_torsion_atom_site_label_1
_geom_torsion_atom_site_label_2
_geom_torsion_atom_site_label_3
_geom_torsion_atom_site_label_4
_geom_torsion
_geom_torsion_site_symmetry_1
_geom_torsion_site_symmetry_2
_geom_torsion_site_symmetry_3
_geom_torsion_site_symmetry_4
_geom_torsion_publ_flag
C4 N1 N5 C3 0.6(10) . . . . ?
Cu1 N1 N5 C3 -178.2(5) 2_765 . . . ?
C4 N1 N5 Cu1 -176.8(6) . . . . ?
Cu1 N1 N5 Cu1 4.4(9) 2_765 . . . ?
C4 N3 C2 C8 136.6(10) . . . . ?
C3 N3 C2 C8 -44.9(13) . . . . ?
C4 N3 C2 C5 -42.3(12) . . . . ?
C3 N3 C2 C5 136.2(9) . . . . ?
N1 N5 C3 N3 -0.3(9) . . . . ?
Cu1 N5 C3 N3 176.4(6) . . . . ?
C4 N3 C3 N5 -0.1(9) . . . . ?
C2 N3 C3 N5 -178.8(7) . . . . ?
N5 N1 C4 N3 -0.7(10) . . . . ?
Cu1 N1 C4 N3 178.0(6) 2_765 . . . ?
C3 N3 C4 N1 0.5(10) . . . . ?
C2 N3 C4 N1 179.2(8) . . . . ?
C7 C1 C5 C2 0.2(15) . . . . ?
C6 C1 C5 C2 -178.8(10) . . . . ?
C8 C2 C5 C1 0.6(14) . . . . ?
N3 C2 C5 C1 179.5(9) . . . . ?
C8 N2 C7 C1 1.4(14) . . . . ?
Cu1 N2 C7 C1 -159.9(8) 4_455 . . . ?
C5 C1 C7 N2 -1.2(15) . . . . ?
C6 C1 C7 N2 177.8(10) . . . . ?
C7 N2 C8 C2 -0.6(13) . . . . ?
Cu1 N2 C8 C2 159.0(7) 4_455 . . . ?
C5 C2 C8 N2 -0.4(14) . . . . ?
N3 C2 C8 N2 -179.3(8) . . . . ?
